data_4331203
loop_
_publ_author_name
'Norihisa Hoshino'
'Yuuya Yoshii'
'Masaki Aonuma'
'Kazuya Kubo'
'Takayoshi Nakamura'
'Tomoyuki Akutagawa'

_publ_section_title
;
 Supramolecular Rotators of (Aniliniums)([18]crown-6) in Electrically
 Conducting [Ni(dmit)2] Crystals
;
_journal_name_full 'Inorganic Chemistry'
_journal_page_first 12968
_journal_page_last 12975
_journal_paper_doi 10.1021/ic302093b
_journal_volume 51
_journal_year 2012
_chemical_formula_moiety 'C36 H31 F N Ni3 O6 S30'
_chemical_formula_sum 'C36 H31 F N Ni3 O6 S30'
_chemical_formula_weight 1730.54
_space_group_IT_number 2
_symmetry_cell_setting triclinic
_symmetry_Int_Tables_number 2
_symmetry_space_group_name_Hall '-P 1'
_symmetry_space_group_name_H-M 'P -1'
_atom_sites_solution_hydrogens geom
_atom_sites_solution_primary direct
_atom_sites_solution_secondary difmap
_cell_angle_alpha 79.776(18)
_cell_angle_beta 83.847(19)
_cell_angle_gamma 64.837(16)
_cell_formula_units_Z 2
_cell_length_a 11.305(6)
_cell_length_b 12.831(7)
_cell_length_c 24.097(15)
_cell_measurement_reflns_used 15465
_cell_measurement_temperature 173
_cell_measurement_theta_max 27.43
_cell_measurement_theta_min 3.17
_cell_volume 3111(3)
_computing_cell_refinement 'RAPID AUTO'
_computing_data_collection 'RAPID AUTO (Rigaku, ????)'
_computing_data_reduction 'RAPID AUTO'
_computing_molecular_graphics 'CrystalStructure 4.0'
_computing_publication_material 'CrystalStructure 4.0 (Rigaku, 2010)'
_computing_structure_refinement 'SHELXL97 (Sheldrick, 2008)'
_computing_structure_solution 'SIR92 (Altomare, et al., 1994)'
_diffrn_ambient_temperature 173
_diffrn_detector_area_resol_mean 10.000
_diffrn_measured_fraction_theta_full 0.957
_diffrn_measured_fraction_theta_max 0.957
_diffrn_measurement_device_type 'Rigaku R-AXIS RAPID'
_diffrn_measurement_method \w
_diffrn_radiation_type 'Mo K\a'
_diffrn_radiation_wavelength 0.71075
_diffrn_reflns_av_R_equivalents 0.0314
_diffrn_reflns_limit_h_max 14
_diffrn_reflns_limit_h_min -13
_diffrn_reflns_limit_k_max 16
_diffrn_reflns_limit_k_min -16
_diffrn_reflns_limit_l_max 31
_diffrn_reflns_limit_l_min -31
_diffrn_reflns_number 28792
_diffrn_reflns_theta_full 27.46
_diffrn_reflns_theta_max 27.46
_diffrn_standards_number 0
_exptl_absorpt_coefficient_mu 1.952
_exptl_absorpt_correction_T_max 0.677
_exptl_absorpt_correction_T_min 0.277
_exptl_absorpt_correction_type multi-scan
_exptl_absorpt_process_details 'ABSCOR (Rigaku, 1995)'
_exptl_crystal_colour black
_exptl_crystal_density_diffrn 1.847
_exptl_crystal_description block
_exptl_crystal_F_000 1750.00
_exptl_crystal_size_max 0.400
_exptl_crystal_size_mid 0.200
_exptl_crystal_size_min 0.200
_refine_diff_density_max 1.040
_refine_diff_density_min -0.580
_refine_ls_extinction_method none
_refine_ls_goodness_of_fit_ref 0.919
_refine_ls_hydrogen_treatment constr
_refine_ls_number_parameters 694
_refine_ls_number_reflns 13634
_refine_ls_number_restraints 0
_refine_ls_R_factor_gt 0.0456
_refine_ls_shift/su_max 0.000
_refine_ls_structure_factor_coef Fsqd
_refine_ls_weighting_details 'w = 1/[\s^2^(Fo^2^)+(0.1076P)^2^+0.0000P] where P=(Fo^2^+2Fc^2^)/3'
_refine_ls_weighting_scheme calc
_refine_ls_wR_factor_ref 0.1723
_reflns_number_gt 7829
_reflns_number_total 13634
_reflns_threshold_expression F^2^>2.0\s(F^2^)
_cod_data_source_file ic302093b_si_003_1.cif
_cod_data_source_block mfaniline
_cod_original_cell_volume 3112(3)
_cod_database_code 4331203

loop_
_symmetry_equiv_pos_site_id
_symmetry_equiv_pos_as_xyz
1 +X,+Y,+Z
2 -X,-Y,-Z

loop_
_atom_site_label
_atom_site_type_symbol
_atom_site_fract_x
_atom_site_fract_y
_atom_site_fract_z
_atom_site_U_iso_or_equiv
_atom_site_adp_type
_atom_site_occupancy
_atom_site_symmetry_multiplicity
_atom_site_calc_flag
_atom_site_refinement_flags
Ni(1) Ni 0.36654(5) 0.28704(4) 0.41494(2) 0.03588(14) Uani 1.0 2 d .
Ni(2) Ni 0.66351(5) 0.22774(4) 0.51436(2) 0.03635(14) Uani 1.0 2 d .
Ni(3) Ni 0.98345(5) 0.24479(4) 0.53520(2) 0.03550(14) Uani 1.0 2 d .
S(1) S 0.32847(11) 0.39870(9) 0.47776(4) 0.0428(3) Uani 1.0 2 d .
S(2) S 0.27753(11) 0.36285(10) 0.60363(5) 0.0467(3) Uani 1.0 2 d .
S(3) S 0.25367(14) 0.21875(14) 0.71167(5) 0.0691(4) Uani 1.0 2 d .
S(4) S 0.31226(11) 0.12461(10) 0.60326(5) 0.0491(3) Uani 1.0 2 d .
S(5) S 0.36182(11) 0.14518(9) 0.47692(5) 0.0441(3) Uani 1.0 2 d .
S(6) S 0.41012(11) 0.17354(9) 0.35190(4) 0.0439(3) Uani 1.0 2 d .
S(7) S 0.46490(12) 0.21434(10) 0.22547(5) 0.0530(3) Uani 1.0 2 d .
S(8) S 0.49532(15) 0.35998(13) 0.11835(5) 0.0681(4) Uani 1.0 2 d .
S(9) S 0.41660(12) 0.45415(10) 0.22692(5) 0.0520(3) Uani 1.0 2 d .
S(10) S 0.36813(11) 0.43127(9) 0.35358(4) 0.0437(3) Uani 1.0 2 d .
S(11) S 0.62313(11) 0.34133(9) 0.57690(5) 0.0431(3) Uani 1.0 2 d .
S(12) S 0.58368(12) 0.29922(10) 0.70433(5) 0.0514(3) Uani 1.0 2 d .
S(13) S 0.57956(16) 0.14879(14) 0.81280(5) 0.0760(5) Uani 1.0 2 d .
S(14) S 0.62432(12) 0.06006(10) 0.70340(5) 0.0490(3) Uani 1.0 2 d .
S(15) S 0.66346(11) 0.08420(9) 0.57655(4) 0.0441(3) Uani 1.0 2 d .
S(16) S 0.70247(11) 0.10985(9) 0.45436(4) 0.0423(3) Uani 1.0 2 d .
S(17) S 0.75566(10) 0.13573(9) 0.32846(4) 0.0430(3) Uani 1.0 2 d .
S(18) S 0.79178(14) 0.26461(12) 0.21809(5) 0.0619(4) Uani 1.0 2 d .
S(19) S 0.72491(11) 0.37359(9) 0.32328(5) 0.0462(3) Uani 1.0 2 d .
S(20) S 0.66851(10) 0.36766(9) 0.44969(4) 0.0420(3) Uani 1.0 2 d .
S(21) S 0.94424(10) 0.36156(9) 0.59587(4) 0.0421(3) Uani 1.0 2 d .
S(22) S 0.89859(12) 0.32949(10) 0.72251(5) 0.0506(3) Uani 1.0 2 d .
S(23) S 0.87369(17) 0.19074(15) 0.83268(5) 0.0792(5) Uani 1.0 2 d .
S(24) S 0.94209(12) 0.08795(10) 0.72627(5) 0.0528(3) Uani 1.0 2 d .
S(25) S 0.98396(10) 0.10337(9) 0.59927(4) 0.0416(3) Uani 1.0 2 d .
S(26) S 1.02276(10) 0.12801(8) 0.47497(4) 0.0397(3) Uani 1.0 2 d .
S(27) S 1.07714(11) 0.15379(9) 0.34929(4) 0.0433(3) Uani 1.0 2 d .
S(28) S 1.11681(14) 0.28275(12) 0.23964(5) 0.0660(4) Uani 1.0 2 d .
S(29) S 1.04593(11) 0.39263(9) 0.34452(5) 0.0456(3) Uani 1.0 2 d .
S(30) S 0.98915(10) 0.38375(8) 0.47089(4) 0.0415(3) Uani 1.0 2 d .
F(1) F 0.9051(7) 1.0831(5) 0.0539(3) 0.206(3) Uani 1.0 2 d .
O(1) O 0.8893(6) 0.5586(4) 0.13955(18) 0.1000(14) Uani 1.0 2 d .
O(2) O 1.0674(5) 0.6007(5) 0.0640(3) 0.131(2) Uani 1.0 2 d .
O(3) O 1.0098(6) 0.7236(6) -0.0415(3) 0.1236(18) Uani 1.0 2 d .
O(4) O 0.7418(6) 0.8686(5) -0.0667(2) 0.130(2) Uani 1.0 2 d .
O(5) O 0.5804(5) 0.7683(4) -0.00445(19) 0.0994(14) Uani 1.0 2 d .
O(6) O 0.6319(5) 0.6623(4) 0.10540(18) 0.0893(12) Uani 1.0 2 d .
N(1) N 0.8070(4) 0.7601(3) 0.04811(15) 0.0512(9) Uani 1.0 2 d .
C(1) C 0.3121(4) 0.3151(4) 0.53799(16) 0.0366(9) Uani 1.0 2 d .
C(2) C 0.2803(4) 0.2342(4) 0.64301(17) 0.0454(10) Uani 1.0 2 d .
C(3) C 0.3276(4) 0.2017(4) 0.53802(17) 0.0384(9) Uani 1.0 2 d .
C(4) C 0.4220(4) 0.2616(4) 0.29119(16) 0.0394(9) Uani 1.0 2 d .
C(5) C 0.4605(4) 0.3444(4) 0.18655(17) 0.0487(11) Uani 1.0 2 d .
C(6) C 0.4021(4) 0.3741(4) 0.29204(16) 0.0399(9) Uani 1.0 2 d .
C(7) C 0.6158(4) 0.2531(4) 0.63841(16) 0.0389(9) Uani 1.0 2 d .
C(8) C 0.5949(4) 0.1682(4) 0.74382(18) 0.0488(11) Uani 1.0 2 d .
C(9) C 0.6331(4) 0.1412(4) 0.63784(16) 0.0378(9) Uani 1.0 2 d .
C(10) C 0.7188(4) 0.1899(4) 0.39234(16) 0.0362(9) Uani 1.0 2 d .
C(11) C 0.7584(4) 0.2587(4) 0.28633(17) 0.0436(10) Uani 1.0 2 d .
C(12) C 0.7044(4) 0.3040(4) 0.39037(16) 0.0375(9) Uani 1.0 2 d .
C(13) C 0.9339(4) 0.2777(4) 0.65785(16) 0.0400(10) Uani 1.0 2 d .
C(14) C 0.9044(5) 0.2022(5) 0.76412(18) 0.0520(12) Uani 1.0 2 d .
C(15) C 0.9526(4) 0.1631(4) 0.65965(17) 0.0394(9) Uani 1.0 2 d .
C(16) C 1.0377(4) 0.2088(4) 0.41324(15) 0.0332(9) Uani 1.0 2 d .
C(17) C 1.0799(4) 0.2779(4) 0.30744(17) 0.0437(10) Uani 1.0 2 d .
C(18) C 1.0245(4) 0.3220(4) 0.41070(16) 0.0364(9) Uani 1.0 2 d .
C(19) C 0.9900(8) 0.5780(6) 0.1598(3) 0.097(3) Uani 1.0 2 d .
C(20) C 1.1050(9) 0.5428(6) 0.1180(4) 0.117(3) Uani 1.0 2 d .
C(21) C 1.1676(9) 0.5957(10) 0.0227(5) 0.158(4) Uani 1.0 2 d .
C(22) C 1.1130(10) 0.6220(9) -0.0363(5) 0.154(4) Uani 1.0 2 d .
C(23) C 0.9643(10) 0.7508(9) -0.0969(3) 0.124(3) Uani 1.0 2 d .
C(24) C 0.8484(13) 0.8686(11) -0.1028(4) 0.159(5) Uani 1.0 2 d .
C(25) C 0.6442(8) 0.8497(6) -0.0897(3) 0.099(3) Uani 1.0 2 d .
C(26) C 0.5385(9) 0.8588(7) -0.0477(4) 0.123(3) Uani 1.0 2 d .
C(27) C 0.4775(7) 0.7680(7) 0.0366(4) 0.107(3) Uani 1.0 2 d .
C(28) C 0.5305(7) 0.6629(8) 0.0799(4) 0.108(3) Uani 1.0 2 d .
C(29) C 0.6740(7) 0.5689(5) 0.1522(3) 0.0872(19) Uani 1.0 2 d .
C(30) C 0.7869(9) 0.5715(6) 0.1784(3) 0.108(3) Uani 1.0 2 d .
C(31) C 0.7792(6) 1.0363(5) 0.1275(3) 0.0820(18) Uani 1.0 2 d .
C(32) C 0.7173(7) 0.9670(5) 0.1508(3) 0.0808(18) Uani 1.0 2 d .
C(33) C 0.7229(5) 0.8790(4) 0.1247(2) 0.0638(14) Uani 1.0 2 d .
C(34) C 0.7946(5) 0.8576(4) 0.07512(18) 0.0454(10) Uani 1.0 2 d .
C(35) C 0.8568(6) 0.9245(5) 0.0503(3) 0.0782(17) Uani 1.0 2 d .
C(36) C 0.8459(7) 1.0140(6) 0.0783(4) 0.100(3) Uani 1.0 2 d .
H(1) H 0.9053 0.9109 0.0156 0.0938 Uiso 1.0 2 calc R
H(2) H 0.7751 1.0981 0.1455 0.0984 Uiso 1.0 2 calc R
H(3) H 0.6697 0.9802 0.1858 0.0969 Uiso 1.0 2 calc R
H(4) H 0.6773 0.8327 0.1407 0.0766 Uiso 1.0 2 calc R
H(5) H 0.7585 0.6463 0.1928 0.1296 Uiso 1.0 2 calc R
H(6) H 0.8164 0.5079 0.2106 0.1296 Uiso 1.0 2 calc R
H(7) H 0.7008 0.4932 0.1388 0.1046 Uiso 1.0 2 calc R
H(8) H 0.6012 0.5786 0.1804 0.1046 Uiso 1.0 2 calc R
H(9) H 0.4608 0.6624 0.1084 0.1295 Uiso 1.0 2 calc R
H(10) H 0.5603 0.5920 0.0618 0.1295 Uiso 1.0 2 calc R
H(11) H 0.4043 0.7673 0.0177 0.1289 Uiso 1.0 2 calc R
H(12) H 0.4440 0.8391 0.0548 0.1289 Uiso 1.0 2 calc R
H(13) H 0.5078 0.9334 -0.0328 0.1473 Uiso 1.0 2 calc R
H(14) H 0.4642 0.8580 -0.0657 0.1473 Uiso 1.0 2 calc R
H(15) H 0.6822 0.7715 -0.1014 0.1188 Uiso 1.0 2 calc R
H(16) H 0.6095 0.9082 -0.1235 0.1188 Uiso 1.0 2 calc R
H(17) H 0.8755 0.9277 -0.0941 0.1905 Uiso 1.0 2 calc R
H(18) H 0.8205 0.8907 -0.1424 0.1905 Uiso 1.0 2 calc R
H(19) H 0.9378 0.6905 -0.1045 0.1482 Uiso 1.0 2 calc R
H(20) H 1.0350 0.7528 -0.1246 0.1482 Uiso 1.0 2 calc R
H(21) H 1.1809 0.6244 -0.0654 0.1849 Uiso 1.0 2 calc R
H(22) H 1.0875 0.5598 -0.0418 0.1849 Uiso 1.0 2 calc R
H(23) H 1.2406 0.5173 0.0278 0.1892 Uiso 1.0 2 calc R
H(24) H 1.2016 0.6533 0.0269 0.1892 Uiso 1.0 2 calc R
H(25) H 1.1744 0.5612 0.1297 0.1408 Uiso 1.0 2 calc R
H(26) H 1.1413 0.4577 0.1178 0.1408 Uiso 1.0 2 calc R
H(27) H 1.0160 0.5311 0.1974 0.1159 Uiso 1.0 2 calc R
H(28) H 0.9592 0.6612 0.1635 0.1159 Uiso 1.0 2 calc R
H(29) H 0.8790 0.6958 0.0607 0.0614 Uiso 1.0 2 calc R
H(30) H 0.8153 0.7781 0.0101 0.0614 Uiso 1.0 2 calc R
H(31) H 0.7345 0.7457 0.0567 0.0614 Uiso 1.0 2 calc R

loop_
_atom_site_aniso_label
_atom_site_aniso_U_11
_atom_site_aniso_U_22
_atom_site_aniso_U_33
_atom_site_aniso_U_12
_atom_site_aniso_U_13
_atom_site_aniso_U_23
Ni(1) 0.0360(3) 0.0370(3) 0.0349(3) -0.0143(3) -0.0005(2) -0.0087(2)
Ni(2) 0.0362(3) 0.0367(3) 0.0360(3) -0.0136(3) -0.0018(2) -0.0084(2)
Ni(3) 0.0351(3) 0.0341(3) 0.0358(3) -0.0126(3) 0.0003(2) -0.0072(2)
S(1) 0.0541(7) 0.0395(6) 0.0379(6) -0.0219(5) 0.0019(5) -0.0091(5)
S(2) 0.0509(7) 0.0535(7) 0.0389(6) -0.0234(6) 0.0031(5) -0.0133(5)
S(3) 0.0734(9) 0.0953(11) 0.0368(7) -0.0364(8) 0.0032(6) -0.0047(7)
S(4) 0.0562(7) 0.0469(7) 0.0427(6) -0.0233(6) -0.0013(5) 0.0015(5)
S(5) 0.0543(7) 0.0351(6) 0.0430(6) -0.0181(5) -0.0028(5) -0.0071(5)
S(6) 0.0511(7) 0.0384(6) 0.0426(6) -0.0173(5) -0.0001(5) -0.0114(5)
S(7) 0.0675(8) 0.0524(7) 0.0439(7) -0.0260(6) 0.0073(6) -0.0217(5)
S(8) 0.0891(10) 0.0819(10) 0.0390(7) -0.0403(8) 0.0087(7) -0.0174(6)
S(9) 0.0701(8) 0.0503(7) 0.0375(6) -0.0273(6) 0.0063(6) -0.0100(5)
S(10) 0.0587(7) 0.0394(6) 0.0370(6) -0.0234(5) 0.0050(5) -0.0120(5)
S(11) 0.0492(6) 0.0367(6) 0.0433(6) -0.0159(5) -0.0021(5) -0.0107(5)
S(12) 0.0597(7) 0.0501(7) 0.0449(7) -0.0198(6) 0.0069(6) -0.0214(5)
S(13) 0.1014(11) 0.0903(10) 0.0415(7) -0.0450(9) 0.0197(7) -0.0218(7)
S(14) 0.0604(7) 0.0490(7) 0.0401(6) -0.0252(6) 0.0064(5) -0.0107(5)
S(15) 0.0602(7) 0.0398(6) 0.0371(6) -0.0241(6) 0.0022(5) -0.0108(5)
S(16) 0.0547(7) 0.0373(6) 0.0360(6) -0.0200(5) 0.0003(5) -0.0071(5)
S(17) 0.0490(6) 0.0440(6) 0.0369(6) -0.0197(5) 0.0010(5) -0.0088(5)
S(18) 0.0791(9) 0.0691(9) 0.0381(6) -0.0346(8) 0.0076(6) -0.0055(6)
S(19) 0.0526(7) 0.0407(6) 0.0433(6) -0.0193(6) -0.0008(5) -0.0015(5)
S(20) 0.0474(6) 0.0345(6) 0.0429(6) -0.0147(5) -0.0028(5) -0.0076(5)
S(21) 0.0485(6) 0.0369(6) 0.0408(6) -0.0170(5) 0.0021(5) -0.0093(5)
S(22) 0.0591(7) 0.0553(7) 0.0415(6) -0.0250(6) 0.0039(5) -0.0170(5)
S(23) 0.1080(12) 0.1006(12) 0.0391(7) -0.0541(10) 0.0091(7) -0.0142(7)
S(24) 0.0634(8) 0.0509(7) 0.0416(7) -0.0238(6) 0.0034(6) -0.0029(5)
S(25) 0.0486(6) 0.0349(6) 0.0397(6) -0.0160(5) 0.0017(5) -0.0069(5)
S(26) 0.0474(6) 0.0334(6) 0.0386(6) -0.0169(5) 0.0000(5) -0.0064(4)
S(27) 0.0496(6) 0.0416(6) 0.0390(6) -0.0180(5) 0.0007(5) -0.0105(5)
S(28) 0.0851(10) 0.0755(9) 0.0358(7) -0.0339(8) 0.0025(6) -0.0055(6)
S(29) 0.0562(7) 0.0424(6) 0.0406(6) -0.0247(6) -0.0010(5) -0.0013(5)
S(30) 0.0508(6) 0.0343(6) 0.0411(6) -0.0189(5) 0.0010(5) -0.0081(5)
F(1) 0.257(6) 0.210(6) 0.273(7) -0.207(6) 0.140(6) -0.139(5)
O(1) 0.161(5) 0.085(3) 0.072(3) -0.066(3) -0.010(3) -0.015(3)
O(2) 0.075(4) 0.104(4) 0.191(6) -0.015(3) -0.005(4) -0.025(4)
O(3) 0.136(5) 0.148(5) 0.115(5) -0.080(4) 0.056(4) -0.070(4)
O(4) 0.189(6) 0.187(6) 0.070(3) -0.136(5) -0.026(4) 0.009(4)
O(5) 0.100(4) 0.110(4) 0.083(3) -0.035(3) -0.023(3) -0.011(3)
O(6) 0.106(4) 0.091(3) 0.088(3) -0.058(3) 0.030(3) -0.032(3)
N(1) 0.062(3) 0.054(3) 0.043(2) -0.0308(19) 0.0031(18) -0.0074(17)
C(1) 0.031(2) 0.039(3) 0.037(2) -0.0108(18) 0.0005(16) -0.0111(17)
C(2) 0.033(2) 0.060(3) 0.038(3) -0.015(2) -0.0017(18) -0.006(2)
C(3) 0.036(3) 0.037(3) 0.040(3) -0.0147(18) -0.0055(17) 0.0015(17)
C(4) 0.040(3) 0.043(3) 0.037(3) -0.0153(19) -0.0000(17) -0.0145(18)
C(5) 0.047(3) 0.059(3) 0.040(3) -0.020(3) -0.000(2) -0.015(2)
C(6) 0.039(3) 0.048(3) 0.034(2) -0.0192(19) 0.0020(17) -0.0083(18)
C(7) 0.034(2) 0.040(3) 0.039(3) -0.0088(18) -0.0021(17) -0.0119(18)
C(8) 0.043(3) 0.057(3) 0.043(3) -0.017(3) 0.0099(19) -0.018(2)
C(9) 0.036(2) 0.036(3) 0.041(3) -0.0127(18) 0.0020(17) -0.0119(17)
C(10) 0.035(2) 0.037(2) 0.036(2) -0.0141(18) -0.0036(17) -0.0065(17)
C(11) 0.034(2) 0.053(3) 0.040(3) -0.014(2) -0.0034(18) -0.0054(19)
C(12) 0.031(2) 0.041(3) 0.038(3) -0.0134(18) -0.0024(17) -0.0013(17)
C(13) 0.034(2) 0.044(3) 0.036(3) -0.0086(19) -0.0015(17) -0.0110(18)
C(14) 0.049(3) 0.065(3) 0.041(3) -0.022(3) -0.005(2) -0.009(2)
C(15) 0.034(2) 0.041(3) 0.041(3) -0.0147(19) 0.0022(17) -0.0063(18)
C(16) 0.0266(18) 0.038(2) 0.034(2) -0.0112(17) 0.0001(16) -0.0089(16)
C(17) 0.039(3) 0.055(3) 0.037(3) -0.018(2) -0.0042(18) -0.0062(19)
C(18) 0.033(2) 0.038(3) 0.038(3) -0.0165(18) 0.0004(17) -0.0038(17)
C(19) 0.125(6) 0.069(4) 0.100(5) -0.036(4) -0.051(5) -0.007(4)
C(20) 0.132(7) 0.054(4) 0.142(8) -0.006(5) -0.058(7) -0.008(5)
C(21) 0.086(6) 0.181(10) 0.194(11) -0.033(6) 0.038(7) -0.081(9)
C(22) 0.107(7) 0.147(9) 0.206(12) -0.042(7) 0.076(8) -0.096(9)
C(23) 0.182(9) 0.155(8) 0.058(5) -0.092(8) 0.035(5) -0.044(5)
C(24) 0.254(14) 0.224(12) 0.057(5) -0.166(12) 0.008(7) 0.002(7)
C(25) 0.160(7) 0.091(5) 0.065(4) -0.065(5) -0.051(5) 0.004(4)
C(26) 0.150(8) 0.084(6) 0.122(7) -0.037(6) -0.045(7) 0.006(5)
C(27) 0.083(5) 0.134(7) 0.122(7) -0.058(5) 0.019(5) -0.040(6)
C(28) 0.092(5) 0.147(8) 0.119(7) -0.071(5) 0.019(5) -0.061(6)
C(29) 0.127(6) 0.070(4) 0.071(4) -0.056(4) 0.028(4) -0.007(3)
C(30) 0.199(9) 0.070(4) 0.070(5) -0.075(5) 0.033(5) -0.020(4)
C(31) 0.085(5) 0.066(4) 0.099(5) -0.024(4) -0.008(4) -0.039(4)
C(32) 0.105(5) 0.058(4) 0.053(4) -0.007(4) 0.004(3) -0.016(3)
C(33) 0.077(4) 0.052(3) 0.054(3) -0.021(3) 0.013(3) -0.010(3)
C(34) 0.052(3) 0.042(3) 0.043(3) -0.020(2) -0.008(2) -0.0045(19)
C(35) 0.089(4) 0.094(5) 0.077(4) -0.061(4) 0.033(3) -0.040(4)
C(36) 0.105(6) 0.108(6) 0.125(6) -0.077(5) 0.028(5) -0.045(5)

loop_
_atom_type_symbol
_atom_type_description
_atom_type_scat_dispersion_real
_atom_type_scat_dispersion_imag
_atom_type_scat_source
C C 0.0033 0.0016
;
International Tables for Crystallography
(1992, Vol. C, Tables 4.2.6.8 and 6.1.1.4)
;
H H 0.0000 0.0000
;
International Tables for Crystallography
(1992, Vol. C, Table 6.1.1.4)
;
O O 0.0106 0.0060
;
International Tables for Crystallography
(1992, Vol. C, Tables 4.2.6.8 and 6.1.1.4)
;
N N 0.0061 0.0033
;
International Tables for Crystallography
(1992, Vol. C, Tables 4.2.6.8 and 6.1.1.4)
;
S S 0.1246 0.1234
;
International Tables for Crystallography
(1992, Vol. C, Tables 4.2.6.8 and 6.1.1.4)
;
F F 0.0171 0.0103
;
International Tables for Crystallography
(1992, Vol. C, Tables 4.2.6.8 and 6.1.1.4)
;
Ni Ni 0.3393 1.1124
;
International Tables for Crystallography
(1992, Vol. C, Tables 4.2.6.8 and 6.1.1.4)
;

loop_
_geom_angle_atom_site_label_1
_geom_angle_atom_site_label_2
_geom_angle_atom_site_label_3
_geom_angle
_geom_angle_publ_flag
S(1) Ni(1) S(5) 92.60(7) yes
S(1) Ni(1) S(6) 178.53(6) yes
S(1) Ni(1) S(10) 86.67(7) yes
S(5) Ni(1) S(6) 87.55(7) yes
S(5) Ni(1) S(10) 178.96(5) yes
S(6) Ni(1) S(10) 93.21(7) yes
S(11) Ni(2) S(15) 93.03(7) yes
S(11) Ni(2) S(16) 177.88(5) yes
S(11) Ni(2) S(20) 88.89(7) yes
S(15) Ni(2) S(16) 84.88(7) yes
S(15) Ni(2) S(20) 177.84(5) yes
S(16) Ni(2) S(20) 93.21(7) yes
S(21) Ni(3) S(25) 93.09(7) yes
S(21) Ni(3) S(26) 179.82(4) yes
S(21) Ni(3) S(30) 87.34(7) yes
S(25) Ni(3) S(26) 86.75(7) yes
S(25) Ni(3) S(30) 178.31(5) yes
S(26) Ni(3) S(30) 92.82(7) yes
Ni(1) S(1) C(1) 102.83(18) yes
C(1) S(2) C(2) 96.9(3) yes
C(2) S(4) C(3) 97.1(3) yes
Ni(1) S(5) C(3) 103.13(16) yes
Ni(1) S(6) C(4) 101.99(17) yes
C(4) S(7) C(5) 97.5(3) yes
C(5) S(9) C(6) 97.5(3) yes
Ni(1) S(10) C(6) 102.22(17) yes
Ni(2) S(11) C(7) 102.24(17) yes
C(7) S(12) C(8) 97.1(3) yes
C(8) S(14) C(9) 96.8(3) yes
Ni(2) S(15) C(9) 102.46(16) yes
Ni(2) S(16) C(10) 102.63(17) yes
C(10) S(17) C(11) 97.5(3) yes
C(11) S(19) C(12) 97.7(3) yes
Ni(2) S(20) C(12) 102.03(16) yes
Ni(3) S(21) C(13) 102.25(18) yes
C(13) S(22) C(14) 97.2(3) yes
C(14) S(24) C(15) 97.2(3) yes
Ni(3) S(25) C(15) 102.79(17) yes
Ni(3) S(26) C(16) 102.70(16) yes
C(16) S(27) C(17) 97.1(3) yes
C(17) S(29) C(18) 96.9(3) yes
Ni(3) S(30) C(18) 102.90(16) yes
C(19) O(1) C(30) 112.7(6) yes
C(20) O(2) C(21) 117.5(7) yes
C(22) O(3) C(23) 109.4(8) yes
C(24) O(4) C(25) 117.0(7) yes
C(26) O(5) C(27) 113.1(6) yes
C(28) O(6) C(29) 111.0(7) yes
S(1) C(1) S(2) 123.0(3) yes
S(1) C(1) C(3) 121.2(4) yes
S(2) C(1) C(3) 115.7(3) yes
S(2) C(2) S(3) 122.9(4) yes
S(2) C(2) S(4) 114.0(3) yes
S(3) C(2) S(4) 123.0(3) yes
S(4) C(3) S(5) 123.6(3) yes
S(4) C(3) C(1) 116.2(4) yes
S(5) C(3) C(1) 120.2(3) yes
S(6) C(4) S(7) 123.2(3) yes
S(6) C(4) C(6) 121.1(4) yes
S(7) C(4) C(6) 115.6(3) yes
S(7) C(5) S(8) 123.3(3) yes
S(7) C(5) S(9) 113.1(3) yes
S(8) C(5) S(9) 123.6(3) yes
S(9) C(6) S(10) 122.3(3) yes
S(9) C(6) C(4) 116.2(3) yes
S(10) C(6) C(4) 121.4(3) yes
S(11) C(7) S(12) 123.2(3) yes
S(11) C(7) C(9) 120.8(4) yes
S(12) C(7) C(9) 116.0(3) yes
S(12) C(8) S(13) 123.1(4) yes
S(12) C(8) S(14) 113.7(3) yes
S(13) C(8) S(14) 123.2(3) yes
S(14) C(9) S(15) 122.2(3) yes
S(14) C(9) C(7) 116.3(3) yes
S(15) C(9) C(7) 121.5(3) yes
S(16) C(10) S(17) 122.7(3) yes
S(16) C(10) C(12) 120.9(4) yes
S(17) C(10) C(12) 116.3(3) yes
S(17) C(11) S(18) 122.7(3) yes
S(17) C(11) S(19) 113.6(3) yes
S(18) C(11) S(19) 123.7(3) yes
S(19) C(12) S(20) 123.9(3) yes
S(19) C(12) C(10) 114.9(3) yes
S(20) C(12) C(10) 121.2(3) yes
S(21) C(13) S(22) 122.7(3) yes
S(21) C(13) C(15) 121.5(4) yes
S(22) C(13) C(15) 115.8(3) yes
S(22) C(14) S(23) 123.5(4) yes
S(22) C(14) S(24) 113.7(3) yes
S(23) C(14) S(24) 122.8(4) yes
S(24) C(15) S(25) 123.6(3) yes
S(24) C(15) C(13) 116.0(4) yes
S(25) C(15) C(13) 120.4(3) yes
S(26) C(16) S(27) 122.5(3) yes
S(26) C(16) C(18) 121.9(3) yes
S(27) C(16) C(18) 115.6(3) yes
S(27) C(17) S(28) 122.3(3) yes
S(27) C(17) S(29) 113.9(3) yes
S(28) C(17) S(29) 123.8(3) yes
S(29) C(18) S(30) 123.8(3) yes
S(29) C(18) C(16) 116.5(3) yes
S(30) C(18) C(16) 119.7(3) yes
O(1) C(19) C(20) 107.9(7) yes
O(2) C(20) C(19) 110.9(6) yes
O(2) C(21) C(22) 109.5(9) yes
O(3) C(22) C(21) 109.5(10) yes
O(3) C(23) C(24) 108.9(7) yes
O(4) C(24) C(23) 112.3(9) yes
O(4) C(25) C(26) 109.7(7) yes
O(5) C(26) C(25) 110.5(6) yes
O(5) C(27) C(28) 109.1(5) yes
O(6) C(28) C(27) 110.3(8) yes
O(6) C(29) C(30) 108.8(6) yes
O(1) C(30) C(29) 110.8(6) yes
C(32) C(31) C(36) 117.5(8) yes
C(31) C(32) C(33) 120.9(6) yes
C(32) C(33) C(34) 119.7(6) yes
N(1) C(34) C(33) 120.3(5) yes
N(1) C(34) C(35) 118.2(5) yes
C(33) C(34) C(35) 121.5(6) yes
C(34) C(35) C(36) 116.4(6) yes
F(1) C(36) C(31) 118.5(8) yes
F(1) C(36) C(35) 117.4(7) yes
C(31) C(36) C(35) 124.1(8) yes
C(34) N(1) H(29) 109.471 no
C(34) N(1) H(30) 109.469 no
C(34) N(1) H(31) 109.470 no
H(29) N(1) H(30) 109.471 no
H(29) N(1) H(31) 109.471 no
H(30) N(1) H(31) 109.474 no
O(1) C(19) H(27) 110.129 no
O(1) C(19) H(28) 110.134 no
C(20) C(19) H(27) 110.137 no
C(20) C(19) H(28) 110.137 no
H(27) C(19) H(28) 108.444 no
O(2) C(20) H(25) 109.454 no
O(2) C(20) H(26) 109.454 no
C(19) C(20) H(25) 109.453 no
C(19) C(20) H(26) 109.455 no
H(25) C(20) H(26) 108.039 no
O(2) C(21) H(23) 109.782 no
O(2) C(21) H(24) 109.779 no
C(22) C(21) H(23) 109.784 no
C(22) C(21) H(24) 109.788 no
H(23) C(21) H(24) 108.238 no
O(3) C(22) H(21) 109.772 no
O(3) C(22) H(22) 109.770 no
C(21) C(22) H(21) 109.778 no
C(21) C(22) H(22) 109.773 no
H(21) C(22) H(22) 108.230 no
O(3) C(23) H(19) 109.912 no
O(3) C(23) H(20) 109.908 no
C(24) C(23) H(19) 109.910 no
C(24) C(23) H(20) 109.906 no
H(19) C(23) H(20) 108.310 no
O(4) C(24) H(17) 109.137 no
O(4) C(24) H(18) 109.143 no
C(23) C(24) H(17) 109.141 no
C(23) C(24) H(18) 109.137 no
H(17) C(24) H(18) 107.866 no
O(4) C(25) H(15) 109.719 no
O(4) C(25) H(16) 109.718 no
C(26) C(25) H(15) 109.719 no
C(26) C(25) H(16) 109.721 no
H(15) C(25) H(16) 108.194 no
O(5) C(26) H(13) 109.549 no
O(5) C(26) H(14) 109.552 no
C(25) C(26) H(13) 109.555 no
C(25) C(26) H(14) 109.553 no
H(13) C(26) H(14) 108.103 no
O(5) C(27) H(11) 109.869 no
O(5) C(27) H(12) 109.864 no
C(28) C(27) H(11) 109.861 no
C(28) C(27) H(12) 109.862 no
H(11) C(27) H(12) 108.291 no
O(6) C(28) H(9) 109.599 no
O(6) C(28) H(10) 109.604 no
C(27) C(28) H(9) 109.605 no
C(27) C(28) H(10) 109.600 no
H(9) C(28) H(10) 108.137 no
O(6) C(29) H(7) 109.939 no
O(6) C(29) H(8) 109.934 no
C(30) C(29) H(7) 109.937 no
C(30) C(29) H(8) 109.939 no
H(7) C(29) H(8) 108.330 no
O(1) C(30) H(5) 109.477 no
O(1) C(30) H(6) 109.481 no
C(29) C(30) H(5) 109.482 no
C(29) C(30) H(6) 109.478 no
H(5) C(30) H(6) 108.048 no
C(32) C(31) H(2) 121.237 no
C(36) C(31) H(2) 121.249 no
C(31) C(32) H(3) 119.553 no
C(33) C(32) H(3) 119.556 no
C(32) C(33) H(4) 120.173 no
C(34) C(33) H(4) 120.167 no
C(34) C(35) H(1) 121.813 no
C(36) C(35) H(1) 121.818 no

loop_
_geom_bond_atom_site_label_1
_geom_bond_atom_site_label_2
_geom_bond_distance
_geom_bond_publ_flag
Ni(1) S(1) 2.1530(16) yes
Ni(1) S(5) 2.1557(16) yes
Ni(1) S(6) 2.1647(16) yes
Ni(1) S(10) 2.1593(15) yes
Ni(2) S(11) 2.1611(17) yes
Ni(2) S(15) 2.1584(15) yes
Ni(2) S(16) 2.1554(16) yes
Ni(2) S(20) 2.1746(15) yes
Ni(3) S(21) 2.1570(16) yes
Ni(3) S(25) 2.1621(15) yes
Ni(3) S(26) 2.1486(16) yes
Ni(3) S(30) 2.1634(15) yes
S(1) C(1) 1.688(4) yes
S(2) C(1) 1.743(5) yes
S(2) C(2) 1.742(5) yes
S(3) C(2) 1.642(5) yes
S(4) C(2) 1.731(6) yes
S(4) C(3) 1.737(5) yes
S(5) C(3) 1.692(5) yes
S(6) C(4) 1.713(4) yes
S(7) C(4) 1.743(5) yes
S(7) C(5) 1.747(5) yes
S(8) C(5) 1.645(5) yes
S(9) C(5) 1.721(6) yes
S(9) C(6) 1.749(5) yes
S(10) C(6) 1.706(5) yes
S(11) C(7) 1.715(4) yes
S(12) C(7) 1.741(5) yes
S(12) C(8) 1.739(5) yes
S(13) C(8) 1.638(5) yes
S(14) C(8) 1.733(6) yes
S(14) C(9) 1.749(4) yes
S(15) C(9) 1.701(5) yes
S(16) C(10) 1.697(4) yes
S(17) C(10) 1.739(5) yes
S(17) C(11) 1.729(5) yes
S(18) C(11) 1.643(5) yes
S(19) C(11) 1.740(5) yes
S(19) C(12) 1.746(4) yes
S(20) C(12) 1.698(5) yes
S(21) C(13) 1.703(4) yes
S(22) C(13) 1.743(5) yes
S(22) C(14) 1.738(6) yes
S(23) C(14) 1.645(5) yes
S(24) C(14) 1.738(6) yes
S(24) C(15) 1.740(5) yes
S(25) C(15) 1.698(5) yes
S(26) C(16) 1.692(4) yes
S(27) C(16) 1.745(4) yes
S(27) C(17) 1.737(5) yes
S(28) C(17) 1.639(5) yes
S(29) C(17) 1.740(6) yes
S(29) C(18) 1.736(4) yes
S(30) C(18) 1.705(5) yes
F(1) C(36) 1.347(12) yes
O(1) C(19) 1.414(12) yes
O(1) C(30) 1.379(10) yes
O(2) C(20) 1.391(11) yes
O(2) C(21) 1.413(13) yes
O(3) C(22) 1.325(10) yes
O(3) C(23) 1.414(10) yes
O(4) C(24) 1.409(14) yes
O(4) C(25) 1.409(13) yes
O(5) C(26) 1.367(9) yes
O(5) C(27) 1.445(9) yes
O(6) C(28) 1.354(11) yes
O(6) C(29) 1.443(7) yes
N(1) C(34) 1.458(7) yes
C(1) C(3) 1.389(7) yes
C(4) C(6) 1.366(7) yes
C(7) C(9) 1.368(7) yes
C(10) C(12) 1.395(7) yes
C(13) C(15) 1.387(7) yes
C(16) C(18) 1.385(7) yes
C(19) C(20) 1.514(11) yes
C(21) C(22) 1.535(18) yes
C(23) C(24) 1.517(14) yes
C(25) C(26) 1.459(12) yes
C(27) C(28) 1.487(11) yes
C(29) C(30) 1.498(14) yes
C(31) C(32) 1.365(11) yes
C(31) C(36) 1.342(11) yes
C(32) C(33) 1.364(9) yes
C(33) C(34) 1.370(7) yes
C(34) C(35) 1.353(9) yes
C(35) C(36) 1.389(12) yes
N(1) H(29) 0.910 no
N(1) H(30) 0.910 no
N(1) H(31) 0.910 no
C(19) H(27) 0.990 no
C(19) H(28) 0.990 no
C(20) H(25) 0.990 no
C(20) H(26) 0.990 no
C(21) H(23) 0.990 no
C(21) H(24) 0.990 no
C(22) H(21) 0.990 no
C(22) H(22) 0.990 no
C(23) H(19) 0.990 no
C(23) H(20) 0.990 no
C(24) H(17) 0.990 no
C(24) H(18) 0.990 no
C(25) H(15) 0.990 no
C(25) H(16) 0.990 no
C(26) H(13) 0.990 no
C(26) H(14) 0.990 no
C(27) H(11) 0.990 no
C(27) H(12) 0.990 no
C(28) H(9) 0.990 no
C(28) H(10) 0.990 no
C(29) H(7) 0.990 no
C(29) H(8) 0.990 no
C(30) H(5) 0.990 no
C(30) H(6) 0.990 no
C(31) H(2) 0.950 no
C(32) H(3) 0.950 no
C(33) H(4) 0.950 no
C(35) H(1) 0.950 no

loop_
_geom_contact_atom_site_label_1
_geom_contact_atom_site_label_2
_geom_contact_distance
_geom_contact_publ_flag
_geom_contact_site_symmetry_2
F(1) C(32) 3.546(10) no .
F(1) C(34) 3.550(10) no .
O(1) O(2) 2.730(9) no .
O(1) O(6) 2.784(8) no .
O(2) O(3) 2.725(9) no .
O(3) O(4) 2.866(8) no .
O(4) O(5) 2.821(9) no .
O(5) O(6) 2.752(6) no .
C(22) C(24) 3.565(14) no .
C(23) C(25) 3.282(14) no .
C(31) C(34) 2.743(10) no .
C(32) C(35) 2.752(8) no .
C(33) C(36) 2.686(11) no .
Ni(2) S(1) 3.592(2) no .
S(1) Ni(2) 3.592(2) no .
S(5) S(15) 3.542(3) no 2_656
S(10) C(12) 3.583(5) no .
S(13) O(6) 3.351(5) no 2_666
S(15) S(5) 3.542(3) no 2_656
S(15) S(27) 3.562(2) no 2_756
S(15) C(3) 3.598(5) no .
S(17) S(25) 3.5542(19) no 2_756
S(17) C(4) 3.560(5) no .
S(18) C(5) 3.567(6) no .
S(25) S(17) 3.5542(19) no 2_756
S(26) S(26) 3.523(3) no 2_756
S(27) S(15) 3.562(2) no 2_756
F(1) F(1) 3.574(9) no 2_775
F(1) O(3) 2.979(12) no 2_775
F(1) C(23) 3.404(16) no 2_775
F(1) C(24) 3.460(18) no 2_775
F(1) C(35) 3.460(9) no 2_775
O(1) N(1) 2.963(6) no .
O(2) N(1) 2.800(6) no .
O(2) C(34) 3.456(6) no .
O(3) F(1) 2.979(12) no 2_775
O(3) N(1) 2.919(7) no .
O(3) C(35) 3.455(9) no .
O(4) N(1) 2.887(6) no .
O(4) C(34) 3.500(8) no .
O(4) C(35) 3.529(10) no .
O(5) N(1) 2.932(8) no .
O(6) S(13) 3.351(5) no 2_666
O(6) N(1) 2.883(7) no .
O(6) C(33) 3.463(9) no .
N(1) O(1) 2.963(6) no .
N(1) O(2) 2.800(6) no .
N(1) O(3) 2.919(7) no .
N(1) O(4) 2.887(6) no .
N(1) O(5) 2.932(8) no .
N(1) O(6) 2.883(7) no .
N(1) C(19) 3.440(8) no .
C(3) S(15) 3.598(5) no .
C(4) S(17) 3.560(5) no .
C(5) S(18) 3.567(6) no .
C(7) C(15) 3.544(6) no .
C(12) S(10) 3.583(5) no .
C(12) C(16) 3.505(6) no .
C(15) C(7) 3.544(6) no .
C(16) C(12) 3.505(6) no .
C(19) N(1) 3.440(8) no .
C(23) F(1) 3.404(16) no 2_775
C(24) F(1) 3.460(18) no 2_775
C(33) O(6) 3.463(9) no .
C(34) O(2) 3.456(6) no .
C(34) O(4) 3.500(8) no .
C(35) F(1) 3.460(9) no 2_775
C(35) O(3) 3.455(9) no .
C(35) O(4) 3.529(10) no .
F(1) H(1) 2.5396 no .
F(1) H(2) 2.5059 no .
O(1) H(7) 2.6031 no .
O(1) H(8) 3.2149 no .
O(1) H(25) 3.2204 no .
O(1) H(26) 2.6172 no .
O(2) H(21) 3.2546 no .
O(2) H(22) 2.6611 no .
O(2) H(27) 3.2382 no .
O(2) H(28) 2.6604 no .
O(3) H(17) 2.5748 no .
O(3) H(18) 3.2329 no .
O(3) H(23) 3.1767 no .
O(3) H(24) 2.6078 no .
O(4) H(13) 2.5030 no .
O(4) H(14) 3.1956 no .
O(4) H(19) 2.6389 no .
O(4) H(20) 3.2704 no .
O(5) H(9) 3.2454 no .
O(5) H(10) 2.6059 no .
O(5) H(15) 2.4928 no .
O(5) H(16) 3.1665 no .
O(6) H(5) 2.6032 no .
O(6) H(6) 3.2473 no .
O(6) H(11) 3.1782 no .
O(6) H(12) 2.5723 no .
N(1) H(1) 2.5875 no .
N(1) H(4) 2.6215 no .
C(19) H(5) 2.4693 no .
C(19) H(6) 2.5979 no .
C(20) H(23) 2.5090 no .
C(20) H(24) 2.7799 no .
C(21) H(25) 2.5416 no .
C(21) H(26) 2.7093 no .
C(22) H(19) 2.4696 no .
C(22) H(20) 2.4492 no .
C(23) H(15) 3.0977 no .
C(23) H(21) 2.4060 no .
C(23) H(22) 2.4582 no .
C(24) H(15) 2.6538 no .
C(24) H(16) 2.6133 no .
C(25) H(17) 3.1579 no .
C(25) H(18) 2.4437 no .
C(25) H(19) 3.0915 no .
C(26) H(11) 2.5520 no .
C(26) H(12) 2.5990 no .
C(27) H(13) 2.5788 no .
C(27) H(14) 2.5206 no .
C(28) H(7) 2.5266 no .
C(28) H(8) 2.5357 no .
C(29) H(9) 2.4487 no .
C(29) H(10) 2.5558 no .
C(30) H(27) 2.4935 no .
C(30) H(28) 2.6184 no .
C(31) H(1) 3.2652 no .
C(31) H(4) 3.2303 no .
C(33) H(1) 3.2408 no .
C(33) H(2) 3.2368 no .
C(33) H(29) 2.8614 no .
C(33) H(30) 3.1458 no .
C(33) H(31) 2.5263 no .
C(34) H(3) 3.2203 no .
C(35) H(2) 3.2681 no .
C(35) H(4) 3.2281 no .
C(35) H(29) 2.8036 no .
C(35) H(30) 2.4864 no .
C(35) H(31) 3.1183 no .
C(36) H(3) 3.1765 no .
H(1) H(29) 2.9072 no .
H(1) H(30) 2.3542 no .
H(1) H(31) 3.3957 no .
H(2) H(3) 2.3267 no .
H(3) H(4) 2.3102 no .
H(4) H(29) 2.9755 no .
H(4) H(30) 3.4116 no .
H(4) H(31) 2.3816 no .
H(5) H(7) 2.8574 no .
H(5) H(8) 2.3519 no .
H(5) H(27) 2.6503 no .
H(5) H(28) 2.3783 no .
H(6) H(7) 2.3568 no .
H(6) H(8) 2.3543 no .
H(6) H(27) 2.3801 no .
H(6) H(28) 3.0450 no .
H(7) H(9) 2.7317 no .
H(7) H(10) 2.3782 no .
H(8) H(9) 2.2724 no .
H(8) H(10) 2.9090 no .
H(9) H(11) 2.3489 no .
H(9) H(12) 2.3428 no .
H(10) H(11) 2.3400 no .
H(10) H(12) 2.8495 no .
H(11) H(13) 2.8780 no .
H(11) H(14) 2.3239 no .
H(12) H(13) 2.4386 no .
H(12) H(14) 2.8629 no .
H(13) H(15) 2.8244 no .
H(13) H(16) 2.3662 no .
H(14) H(15) 2.3679 no .
H(14) H(16) 2.2680 no .
H(15) H(17) 3.5707 no .
H(15) H(18) 2.6316 no .
H(15) H(19) 2.6197 no .
H(16) H(17) 3.2801 no .
H(16) H(18) 2.3015 no .
H(16) H(19) 3.5895 no .
H(17) H(19) 2.8689 no .
H(17) H(20) 2.3840 no .
H(18) H(19) 2.3923 no .
H(18) H(20) 2.3445 no .
H(19) H(21) 2.7297 no .
H(19) H(22) 2.2774 no .
H(20) H(21) 2.1982 no .
H(20) H(22) 2.7766 no .
H(21) H(23) 2.4135 no .
H(21) H(24) 2.3681 no .
H(22) H(23) 2.3678 no .
H(22) H(24) 2.8851 no .
H(23) H(25) 2.5782 no .
H(23) H(26) 2.4845 no .
H(24) H(25) 2.5963 no .
H(24) H(26) 3.2793 no .
H(25) H(27) 2.3977 no .
H(25) H(28) 2.3495 no .
H(26) H(27) 2.3426 no .
H(26) H(28) 2.8688 no .
S(3) H(3) 3.1169 no 2_666
S(3) H(5) 3.0745 no 2_666
S(7) H(3) 3.1515 no 1_545
S(7) H(15) 3.5148 no 2_665
S(7) H(16) 3.4878 no 2_665
S(8) H(2) 3.5143 no 1_545
S(8) H(7) 3.5333 no .
S(8) H(10) 3.3865 no .
S(8) H(14) 3.1128 no 2_665
S(8) H(15) 3.2158 no 2_665
S(8) H(23) 3.4592 no 1_455
S(8) H(25) 3.4610 no 1_455
S(9) H(8) 3.1393 no .
S(9) H(25) 3.4505 no 1_455
S(12) H(8) 3.4714 no 2_666
S(13) H(4) 2.9251 no 2_666
S(13) H(8) 3.2389 no 2_666
S(13) H(9) 3.1919 no 2_666
S(13) H(12) 3.1987 no 2_666
S(13) H(16) 3.0890 no 1_546
S(13) H(18) 3.3532 no 1_546
S(18) H(2) 3.0671 no 1_545
S(18) H(6) 3.2229 no .
S(18) H(7) 3.0304 no .
S(18) H(20) 2.7974 no 2_765
S(19) H(6) 3.2656 no .
S(22) H(27) 3.3095 no 2_766
S(22) H(28) 3.3716 no 2_766
S(23) H(17) 3.5125 no 1_546
S(23) H(25) 3.2700 no 2_766
S(23) H(28) 3.2155 no 2_766
S(28) H(6) 3.4374 no .
S(28) H(18) 3.3325 no 2_765
S(28) H(19) 3.3112 no 2_765
S(28) H(26) 3.4271 no .
S(28) H(27) 2.9154 no .
F(1) H(1) 2.5939 no 2_775
F(1) H(17) 2.6997 no 2_775
F(1) H(20) 3.2445 no 2_775
F(1) H(21) 3.5095 no 2_775
F(1) H(24) 3.3736 no 2_775
O(1) H(4) 3.3116 no .
O(1) H(19) 3.1690 no 2_765
O(1) H(21) 3.5667 no 2_765
O(1) H(22) 2.9528 no 2_765
O(1) H(29) 2.3252 no .
O(1) H(31) 2.8778 no .
O(2) H(22) 3.3547 no 2_765
O(2) H(29) 1.9560 no .
O(2) H(30) 3.0367 no .
O(2) H(31) 3.4245 no .
O(3) H(1) 2.7340 no .
O(3) H(29) 2.7809 no .
O(3) H(30) 2.2978 no .
O(4) H(1) 3.1098 no .
O(4) H(12) 3.4806 no 2_675
O(4) H(29) 3.5258 no .
O(4) H(30) 2.0513 no .
O(4) H(31) 3.1198 no .
O(5) H(23) 3.4673 no 2_765
O(5) H(29) 3.5597 no .
O(5) H(30) 2.7727 no .
O(5) H(31) 2.2935 no .
O(6) H(4) 2.7348 no .
O(6) H(29) 3.0594 no .
O(6) H(30) 3.4891 no .
O(6) H(31) 2.0458 no .
N(1) H(28) 3.1970 no .
C(5) H(15) 3.5864 no 2_665
C(5) H(25) 3.4676 no 1_455
C(14) H(28) 3.5292 no 2_766
C(19) H(29) 2.7038 no .
C(20) H(19) 3.3029 no 2_765
C(20) H(29) 2.7961 no .
C(21) H(29) 3.0576 no .
C(22) H(7) 3.2020 no 2_765
C(22) H(29) 3.2690 no .
C(22) H(30) 3.2919 no .
C(23) H(1) 3.5274 no .
C(23) H(26) 3.4867 no 2_765
C(23) H(30) 2.9141 no .
C(24) H(1) 3.1770 no .
C(24) H(30) 2.8132 no .
C(25) H(30) 3.0105 no .
C(26) H(13) 3.4028 no 2_675
C(26) H(30) 3.2356 no .
C(26) H(31) 3.2428 no .
C(27) H(31) 2.8813 no .
C(28) H(31) 2.8906 no .
C(29) H(4) 3.3628 no .
C(29) H(21) 3.2966 no 2_765
C(29) H(31) 3.1673 no .
C(30) H(4) 3.0372 no .
C(30) H(29) 3.2921 no .
C(30) H(31) 3.2953 no .
C(31) H(14) 2.9354 no 2_675
C(32) H(14) 2.9685 no 2_675
C(32) H(16) 3.4300 no 2_675
C(33) H(5) 3.0246 no .
C(33) H(13) 3.3923 no 2_675
C(33) H(14) 3.2795 no 2_675
C(33) H(16) 3.5842 no 2_675
C(33) H(28) 3.0133 no .
C(34) H(13) 3.4495 no 2_675
C(34) H(14) 3.5633 no 2_675
C(34) H(28) 3.0508 no .
C(35) H(14) 3.5443 no 2_675
C(35) H(17) 3.4587 no .
C(36) H(14) 3.1990 no 2_675
H(1) F(1) 2.5939 no 2_775
H(1) O(3) 2.7340 no .
H(1) O(4) 3.1098 no .
H(1) C(23) 3.5274 no .
H(1) C(24) 3.1770 no .
H(1) H(17) 2.6614 no .
H(1) H(24) 3.5605 no .
H(2) S(8) 3.5143 no 1_565
H(2) S(18) 3.0671 no 1_565
H(2) H(14) 3.2809 no 2_675
H(2) H(20) 3.3829 no 2_775
H(3) S(3) 3.1169 no 2_666
H(3) S(7) 3.1515 no 1_565
H(3) H(14) 3.3328 no 2_675
H(3) H(16) 3.2676 no 2_675
H(4) S(13) 2.9251 no 2_666
H(4) O(1) 3.3116 no .
H(4) O(6) 2.7348 no .
H(4) C(29) 3.3628 no .
H(4) C(30) 3.0372 no .
H(4) H(5) 2.3354 no .
H(4) H(12) 3.4897 no .
H(4) H(16) 3.5168 no 2_675
H(4) H(28) 3.0466 no .
H(5) S(3) 3.0745 no 2_666
H(5) C(33) 3.0246 no .
H(5) H(4) 2.3354 no .
H(5) H(29) 3.3884 no .
H(5) H(31) 3.2971 no .
H(6) S(18) 3.2229 no .
H(6) S(19) 3.2656 no .
H(6) S(28) 3.4374 no .
H(7) S(8) 3.5333 no .
H(7) S(18) 3.0304 no .
H(7) C(22) 3.2020 no 2_765
H(7) H(20) 3.3393 no 2_765
H(7) H(21) 2.4327 no 2_765
H(7) H(22) 3.1021 no 2_765
H(8) S(9) 3.1393 no .
H(8) S(12) 3.4714 no 2_666
H(8) S(13) 3.2389 no 2_666
H(9) S(13) 3.1919 no 2_666
H(10) S(8) 3.3865 no .
H(10) H(21) 3.0553 no 2_765
H(10) H(23) 3.0065 no 2_765
H(10) H(31) 3.3082 no .
H(11) H(24) 3.1731 no 1_455
H(12) S(13) 3.1987 no 2_666
H(12) O(4) 3.4806 no 2_675
H(12) H(4) 3.4897 no .
H(12) H(13) 3.1377 no 2_675
H(12) H(31) 2.9820 no .
H(13) C(26) 3.4028 no 2_675
H(13) C(33) 3.3923 no 2_675
H(13) C(34) 3.4495 no 2_675
H(13) H(12) 3.1377 no 2_675
H(13) H(13) 2.4675 no 2_675
H(13) H(30) 3.3571 no .
H(13) H(31) 3.3336 no .
H(14) S(8) 3.1128 no 2_665
H(14) C(31) 2.9354 no 2_675
H(14) C(32) 2.9685 no 2_675
H(14) C(33) 3.2795 no 2_675
H(14) C(34) 3.5633 no 2_675
H(14) C(35) 3.5443 no 2_675
H(14) C(36) 3.1990 no 2_675
H(14) H(2) 3.2809 no 2_675
H(14) H(3) 3.3328 no 2_675
H(15) S(7) 3.5148 no 2_665
H(15) S(8) 3.2158 no 2_665
H(15) C(5) 3.5864 no 2_665
H(15) H(23) 3.5899 no 2_765
H(15) H(26) 2.8357 no 2_765
H(15) H(30) 3.2463 no .
H(16) S(7) 3.4878 no 2_665
H(16) S(13) 3.0890 no 1_564
H(16) C(32) 3.4300 no 2_675
H(16) C(33) 3.5842 no 2_675
H(16) H(3) 3.2676 no 2_675
H(16) H(4) 3.5168 no 2_675
H(17) S(23) 3.5125 no 1_564
H(17) F(1) 2.6997 no 2_775
H(17) C(35) 3.4587 no .
H(17) H(1) 2.6614 no .
H(17) H(30) 3.0798 no .
H(18) S(13) 3.3532 no 1_564
H(18) S(28) 3.3325 no 2_765
H(19) S(28) 3.3112 no 2_765
H(19) O(1) 3.1690 no 2_765
H(19) C(20) 3.3029 no 2_765
H(19) H(26) 2.4985 no 2_765
H(19) H(30) 3.1232 no .
H(20) S(18) 2.7974 no 2_765
H(20) F(1) 3.2445 no 2_775
H(20) H(2) 3.3829 no 2_775
H(20) H(7) 3.3393 no 2_765
H(21) F(1) 3.5095 no 2_775
H(21) O(1) 3.5667 no 2_765
H(21) C(29) 3.2966 no 2_765
H(21) H(7) 2.4327 no 2_765
H(21) H(10) 3.0553 no 2_765
H(22) O(1) 2.9528 no 2_765
H(22) O(2) 3.3547 no 2_765
H(22) H(7) 3.1021 no 2_765
H(22) H(22) 3.3116 no 2_765
H(22) H(26) 3.4274 no 2_765
H(22) H(29) 3.3904 no .
H(22) H(29) 3.2472 no 2_765
H(22) H(30) 3.4592 no .
H(23) S(8) 3.4592 no 1_655
H(23) O(5) 3.4673 no 2_765
H(23) H(10) 3.0065 no 2_765
H(23) H(15) 3.5899 no 2_765
H(24) F(1) 3.3736 no 2_775
H(24) H(1) 3.5605 no .
H(24) H(11) 3.1731 no 1_655
H(24) H(29) 3.4778 no .
H(25) S(8) 3.4610 no 1_655
H(25) S(9) 3.4505 no 1_655
H(25) S(23) 3.2700 no 2_766
H(25) C(5) 3.4676 no 1_655
H(25) H(29) 3.4880 no .
H(26) S(28) 3.4271 no .
H(26) C(23) 3.4867 no 2_765
H(26) H(15) 2.8357 no 2_765
H(26) H(19) 2.4985 no 2_765
H(26) H(22) 3.4274 no 2_765
H(26) H(29) 3.4203 no .
H(27) S(22) 3.3095 no 2_766
H(27) S(28) 2.9154 no .
H(28) S(22) 3.3716 no 2_766
H(28) S(23) 3.2155 no 2_766
H(28) N(1) 3.1970 no .
H(28) C(14) 3.5292 no 2_766
H(28) C(33) 3.0133 no .
H(28) C(34) 3.0508 no .
H(28) H(4) 3.0466 no .
H(28) H(29) 2.6278 no .
H(28) H(31) 3.5100 no .
H(29) O(1) 2.3252 no .
H(29) O(2) 1.9560 no .
H(29) O(3) 2.7809 no .
H(29) O(4) 3.5258 no .
H(29) O(5) 3.5597 no .
H(29) O(6) 3.0594 no .
H(29) C(19) 2.7038 no .
H(29) C(20) 2.7961 no .
H(29) C(21) 3.0576 no .
H(29) C(22) 3.2690 no .
H(29) C(30) 3.2921 no .
H(29) H(5) 3.3884 no .
H(29) H(22) 3.3904 no .
H(29) H(22) 3.2472 no 2_765
H(29) H(24) 3.4778 no .
H(29) H(25) 3.4880 no .
H(29) H(26) 3.4203 no .
H(29) H(28) 2.6278 no .
H(30) O(2) 3.0367 no .
H(30) O(3) 2.2978 no .
H(30) O(4) 2.0513 no .
H(30) O(5) 2.7727 no .
H(30) O(6) 3.4891 no .
H(30) C(22) 3.2919 no .
H(30) C(23) 2.9141 no .
H(30) C(24) 2.8132 no .
H(30) C(25) 3.0105 no .
H(30) C(26) 3.2356 no .
H(30) H(13) 3.3571 no .
H(30) H(15) 3.2463 no .
H(30) H(17) 3.0798 no .
H(30) H(19) 3.1232 no .
H(30) H(22) 3.4592 no .
H(31) O(1) 2.8778 no .
H(31) O(2) 3.4245 no .
H(31) O(4) 3.1198 no .
H(31) O(5) 2.2935 no .
H(31) O(6) 2.0458 no .
H(31) C(26) 3.2428 no .
H(31) C(27) 2.8813 no .
H(31) C(28) 2.8906 no .
H(31) C(29) 3.1673 no .
H(31) C(30) 3.2953 no .
H(31) H(5) 3.2971 no .
H(31) H(10) 3.3082 no .
H(31) H(12) 2.9820 no .
H(31) H(13) 3.3336 no .
H(31) H(28) 3.5100 no .

loop_
_geom_hbond_atom_site_label_D
_geom_hbond_atom_site_label_H
_geom_hbond_atom_site_label_A
_geom_hbond_distance_DA
_geom_hbond_distance_DH
_geom_hbond_distance_HA
_geom_hbond_angle_DHA
_geom_hbond_publ_flag
N(1) H(29) O(1) 2.963(6) 0.910 2.325 126.9 no
N(1) H(29) O(2) 2.800(6) 0.910 1.956 153.5 no
N(1) H(30) O(3) 2.919(7) 0.910 2.298 125.2 no
N(1) H(30) O(4) 2.887(6) 0.910 2.051 152.1 no
N(1) H(31) O(5) 2.932(8) 0.910 2.294 127.0 no
N(1) H(31) O(6) 2.883(7) 0.910 2.046 152.4 no

loop_
_geom_torsion_atom_site_label_1
_geom_torsion_atom_site_label_2
_geom_torsion_atom_site_label_3
_geom_torsion_atom_site_label_4
_geom_torsion
_geom_torsion_publ_flag
S(1) Ni(1) S(5) C(3) 1.47(7) no
S(5) Ni(1) S(1) C(1) -1.76(7) no
S(1) Ni(1) S(10) C(6) 178.52(6) no
S(10) Ni(1) S(1) C(1) 177.51(6) no
S(5) Ni(1) S(6) C(4) 179.85(6) no
S(6) Ni(1) S(5) C(3) -179.99(6) no
S(6) Ni(1) S(10) C(6) -0.01(7) no
S(10) Ni(1) S(6) C(4) 0.57(7) no
S(11) Ni(2) S(15) C(9) -0.26(7) no
S(15) Ni(2) S(11) C(7) 0.42(7) no
S(11) Ni(2) S(20) C(12) 178.56(6) no
S(20) Ni(2) S(11) C(7) -178.60(6) no
S(15) Ni(2) S(16) C(10) -177.50(6) no
S(16) Ni(2) S(15) C(9) -179.92(7) no
S(16) Ni(2) S(20) C(12) -1.73(6) no
S(20) Ni(2) S(16) C(10) 1.50(6) no
S(21) Ni(3) S(25) C(15) 0.46(6) no
S(25) Ni(3) S(21) C(13) -0.89(6) no
S(21) Ni(3) S(30) C(18) 178.61(6) no
S(30) Ni(3) S(21) C(13) -179.26(6) no
S(25) Ni(3) S(26) C(16) -177.54(6) no
S(26) Ni(3) S(25) C(15) -179.61(6) no
S(26) Ni(3) S(30) C(18) -1.31(6) no
S(30) Ni(3) S(26) C(16) 0.82(6) no
Ni(1) S(1) C(1) S(2) -179.2(2) no
Ni(1) S(1) C(1) C(3) 1.8(3) no
C(1) S(2) C(2) S(3) -179.9(3) no
C(1) S(2) C(2) S(4) -0.4(3) no
C(2) S(2) C(1) S(1) -178.4(3) no
C(2) S(2) C(1) C(3) 0.7(3) no
C(2) S(4) C(3) S(5) 179.5(3) no
C(2) S(4) C(3) C(1) 0.4(3) no
C(3) S(4) C(2) S(2) 0.1(3) no
C(3) S(4) C(2) S(3) 179.6(3) no
Ni(1) S(5) C(3) S(4) -179.8(3) no
Ni(1) S(5) C(3) C(1) -0.8(3) no
Ni(1) S(6) C(4) S(7) 176.5(3) no
Ni(1) S(6) C(4) C(6) -1.2(4) no
C(4) S(7) C(5) S(8) 178.9(3) no
C(4) S(7) C(5) S(9) -0.9(3) no
C(5) S(7) C(4) S(6) -178.7(3) no
C(5) S(7) C(4) C(6) -0.9(4) no
C(5) S(9) C(6) S(10) 176.2(3) no
C(5) S(9) C(6) C(4) -2.6(4) no
C(6) S(9) C(5) S(7) 1.9(3) no
C(6) S(9) C(5) S(8) -177.9(3) no
Ni(1) S(10) C(6) S(9) -179.6(3) no
Ni(1) S(10) C(6) C(4) -0.8(4) no
Ni(2) S(11) C(7) S(12) -179.4(3) no
Ni(2) S(11) C(7) C(9) -0.6(3) no
C(7) S(12) C(8) S(13) 177.6(3) no
C(7) S(12) C(8) S(14) -2.2(3) no
C(8) S(12) C(7) S(11) -178.9(3) no
C(8) S(12) C(7) C(9) 2.3(3) no
C(8) S(14) C(9) S(15) 179.1(3) no
C(8) S(14) C(9) C(7) -0.1(4) no
C(9) S(14) C(8) S(12) 1.6(3) no
C(9) S(14) C(8) S(13) -178.3(3) no
Ni(2) S(15) C(9) S(14) -179.2(3) no
Ni(2) S(15) C(9) C(7) -0.0(4) no
Ni(2) S(16) C(10) S(17) 178.4(3) no
Ni(2) S(16) C(10) C(12) -0.9(3) no
C(10) S(17) C(11) S(18) 178.8(3) no
C(10) S(17) C(11) S(19) -0.3(3) no
C(11) S(17) C(10) S(16) -179.4(3) no
C(11) S(17) C(10) C(12) -0.1(3) no
C(11) S(19) C(12) S(20) 179.9(3) no
C(11) S(19) C(12) C(10) -0.6(3) no
C(12) S(19) C(11) S(17) 0.5(3) no
C(12) S(19) C(11) S(18) -178.6(3) no
Ni(2) S(20) C(12) S(19) -178.7(3) no
Ni(2) S(20) C(12) C(10) 1.7(3) no
Ni(3) S(21) C(13) S(22) -178.2(3) no
Ni(3) S(21) C(13) C(15) 1.3(4) no
C(13) S(22) C(14) S(23) -177.7(4) no
C(13) S(22) C(14) S(24) 0.8(3) no
C(14) S(22) C(13) S(21) -179.9(3) no
C(14) S(22) C(13) C(15) 0.5(4) no
C(14) S(24) C(15) S(25) -178.2(3) no
C(14) S(24) C(15) C(13) 1.9(4) no
C(15) S(24) C(14) S(22) -1.5(3) no
C(15) S(24) C(14) S(23) 177.1(3) no
Ni(3) S(25) C(15) S(24) -179.7(3) no
Ni(3) S(25) C(15) C(13) 0.2(4) no
Ni(3) S(26) C(16) S(27) 177.3(2) no
Ni(3) S(26) C(16) C(18) 0.0(3) no
C(16) S(27) C(17) S(28) 178.1(3) no
C(16) S(27) C(17) S(29) 0.3(3) no
C(17) S(27) C(16) S(26) -178.4(3) no
C(17) S(27) C(16) C(18) -0.9(3) no
C(17) S(29) C(18) S(30) 179.1(3) no
C(17) S(29) C(18) C(16) -0.8(3) no
C(18) S(29) C(17) S(27) 0.2(3) no
C(18) S(29) C(17) S(28) -177.6(3) no
Ni(3) S(30) C(18) S(29) -178.2(3) no
Ni(3) S(30) C(18) C(16) 1.7(3) no
C(19) O(1) C(30) C(29) 171.0(4) no
C(30) O(1) C(19) C(20) 171.0(4) no
C(20) O(2) C(21) C(22) 158.8(7) no
C(21) O(2) C(20) C(19) 167.3(8) no
C(22) O(3) C(23) C(24) -178.6(9) no
C(23) O(3) C(22) C(21) 176.6(8) no
C(24) O(4) C(25) C(26) -177.0(7) no
C(25) O(4) C(24) C(23) -95.4(8) no
C(26) O(5) C(27) C(28) 176.6(7) no
C(27) O(5) C(26) C(25) -176.0(7) no
C(28) O(6) C(29) C(30) 179.3(5) no
C(29) O(6) C(28) C(27) 172.9(5) no
S(1) C(1) C(3) S(4) 178.3(3) no
S(1) C(1) C(3) S(5) -0.8(5) no
S(2) C(1) C(3) S(4) -0.7(5) no
S(2) C(1) C(3) S(5) -179.8(3) no
S(6) C(4) C(6) S(9) -179.7(3) no
S(6) C(4) C(6) S(10) 1.5(6) no
S(7) C(4) C(6) S(9) 2.4(5) no
S(7) C(4) C(6) S(10) -176.5(3) no
S(11) C(7) C(9) S(14) 179.6(3) no
S(11) C(7) C(9) S(15) 0.4(5) no
S(12) C(7) C(9) S(14) -1.5(5) no
S(12) C(7) C(9) S(15) 179.3(3) no
S(16) C(10) C(12) S(19) 179.8(3) no
S(16) C(10) C(12) S(20) -0.6(5) no
S(17) C(10) C(12) S(19) 0.5(5) no
S(17) C(10) C(12) S(20) -180.0(3) no
S(21) C(13) C(15) S(24) 178.8(3) no
S(21) C(13) C(15) S(25) -1.1(6) no
S(22) C(13) C(15) S(24) -1.6(5) no
S(22) C(13) C(15) S(25) 178.5(3) no
S(26) C(16) C(18) S(29) 178.7(3) no
S(26) C(16) C(18) S(30) -1.2(5) no
S(27) C(16) C(18) S(29) 1.2(5) no
S(27) C(16) C(18) S(30) -178.7(2) no
O(1) C(19) C(20) O(2) 54.8(8) no
O(2) C(21) C(22) O(3) 55.2(13) no
O(3) C(23) C(24) O(4) -63.1(13) no
O(4) C(25) C(26) O(5) -68.1(9) no
O(5) C(27) C(28) O(6) 58.7(9) no
O(6) C(29) C(30) O(1) -59.4(6) no
C(32) C(31) C(36) F(1) 178.5(5) no
C(32) C(31) C(36) C(35) -0.7(10) no
C(36) C(31) C(32) C(33) -0.4(9) no
C(31) C(32) C(33) C(34) 1.9(8) no
C(32) C(33) C(34) N(1) 176.9(4) no
C(32) C(33) C(34) C(35) -2.3(7) no
N(1) C(34) C(35) C(36) -178.0(4) no
C(33) C(34) C(35) C(36) 1.2(7) no
C(34) C(35) C(36) F(1) -178.9(5) no
C(34) C(35) C(36) C(31) 0.4(9) no
